data_7715803
loop_
_publ_author_name
'Flichot, Hadrien'
'Sickinger, Annika'
'Brom, Jules'
'Lefeuvre, Bertrand'
'Dorcet, Vincent'
'Guizouarn, Thierry'
'Cador, Olivier'
'Le Guennic, Boris'
'Micouin, Laurent'
'Maury, Olivier'
'Benedetti, Erica'
'Pointillart, Fabrice'

_publ_section_title
;
 Magneto-structural correlation in lanthanide luminescent
 [2.2]paracyclophane-based single-molecule magnets.
;
_journal_issue 19
_journal_name_full 'Dalton transactions (Cambridge, England : 2003)'
_journal_page_first 8191
_journal_page_last 8201
_journal_paper_doi 10.1039/d4dt00536h
_journal_volume 53
_journal_year 2024
_chemical_compound_source 'synthesis as described'
_chemical_formula_moiety 'C55 H37 Dy F18 O8 P2'
_chemical_formula_sum 'C55 H37 Dy F18 O8 P2'
_chemical_formula_weight 1392.28
_space_group_crystal_system monoclinic
_space_group_IT_number 14
_space_group_name_Hall '-P 2yn'
_space_group_name_H-M_alt 'P 1 21/n 1'
_atom_sites_solution_hydrogens geom
_atom_sites_solution_primary dual
_atom_sites_solution_secondary difmap
_audit_update_record
;
2023-09-26 deposited with the CCDC.	2024-04-22 downloaded from the CCDC.
;
_cell_angle_alpha 90
_cell_angle_beta 92.335(3)
_cell_angle_gamma 90
_cell_formula_units_Z 4
_cell_length_a 14.0066(11)
_cell_length_b 19.4597(17)
_cell_length_c 20.4412(18)
_cell_measurement_reflns_used 9781
_cell_measurement_temperature 150(2)
_cell_measurement_theta_max 27.4835
_cell_measurement_theta_min 2.2522
_cell_measurement_wavelength 0.710730
_cell_volume 5566.9(8)
_computing_cell_refinement 'APEX3 (Bruker, 2015)'
_computing_data_collection 'Bruker APEX3 (Bruker, 2015)'
_computing_data_reduction 'SAINT (Bruker, 2014)'
_computing_molecular_graphics
;
   'SXGRAPH (L. Farrugia, 1999), Mercury (CSD, 2020)'
;
_computing_publication_material 'CRYSCALC (T. Roisnel, local program, 2020)'
_computing_structure_refinement 'SHELXL-2018_3 (Sheldrick, 2018)'
_computing_structure_solution 'SHELXT 2018_2 (Sheldrick, 2018)'
_diffrn_ambient_temperature 150(2)
_diffrn_detector CMOS-PHOTON70
_diffrn_detector_area_resol_mean 10.4167
_diffrn_measured_fraction_theta_full 0.999
_diffrn_measured_fraction_theta_max 0.996
_diffrn_measurement_device_type 'D8 VENTURE Bruker AXS'
_diffrn_measurement_method 'rotation images'
_diffrn_orient_matrix_UB_11 0.0315730
_diffrn_orient_matrix_UB_12 -0.0373427
_diffrn_orient_matrix_UB_13 -0.0248516
_diffrn_orient_matrix_UB_21 -0.0125076
_diffrn_orient_matrix_UB_22 0.0259639
_diffrn_orient_matrix_UB_23 -0.0416888
_diffrn_orient_matrix_UB_31 0.0628680
_diffrn_orient_matrix_UB_32 0.0239194
_diffrn_orient_matrix_UB_33 0.0064542
_diffrn_radiation_monochromator 'multilayer monochromator'
_diffrn_radiation_probe x-ray
_diffrn_radiation_source 'Incoatec microfocus sealed tube'
_diffrn_radiation_type MoK\a
_diffrn_radiation_wavelength 0.71073
_diffrn_reflns_av_R_equivalents 0.0545
_diffrn_reflns_av_unetI/netI 0.0399
_diffrn_reflns_limit_h_max 15
_diffrn_reflns_limit_h_min -18
_diffrn_reflns_limit_k_max 22
_diffrn_reflns_limit_k_min -25
_diffrn_reflns_limit_l_max 26
_diffrn_reflns_limit_l_min -26
_diffrn_reflns_number 64023
_diffrn_reflns_theta_full 25.242
_diffrn_reflns_theta_max 27.484
_diffrn_reflns_theta_min 2.252
_diffrn_source_current 1.00
_diffrn_source_power 50.0
_diffrn_source_voltage 50.00
_exptl_absorpt_coefficient_mu 1.513
_exptl_absorpt_correction_T_max 0.886
_exptl_absorpt_correction_T_min 0.668
_exptl_absorpt_correction_type multi-scan
_exptl_absorpt_process_details
;
  [Sheldrick, G.M. (2014). SADABS Bruker AXS Inc., Madison, Wisconsin, USA]
;
_exptl_crystal_colour colourless
_exptl_crystal_density_diffrn 1.661
_exptl_crystal_description plate
_exptl_crystal_F_000 2756
_exptl_crystal_size_max 0.450
_exptl_crystal_size_mid 0.250
_exptl_crystal_size_min 0.080
_refine_diff_density_max 1.845
_refine_diff_density_min -1.866
_refine_diff_density_rms 0.135
_refine_ls_extinction_method none
_refine_ls_goodness_of_fit_ref 1.057
_refine_ls_hydrogen_treatment constr
_refine_ls_matrix_type full
_refine_ls_number_parameters 749
_refine_ls_number_reflns 12726
_refine_ls_number_restraints 6
_refine_ls_restrained_S_all 1.058
_refine_ls_R_factor_all 0.0576
_refine_ls_R_factor_gt 0.0493
_refine_ls_shift/su_max 0.024
_refine_ls_shift/su_mean 0.001
_refine_ls_structure_factor_coef Fsqd
_refine_ls_weighting_details 'w=1/[\s^2^(Fo^2^)+(0.0646P)^2^+19.0744P] where P=(Fo^2^+2Fc^2^)/3'
_refine_ls_weighting_scheme calc
_refine_ls_wR_factor_gt 0.1253
_refine_ls_wR_factor_ref 0.1334
_reflns_number_gt 11156
_reflns_number_total 12726
_reflns_threshold_expression >2sigma(I)
_cod_data_source_file d4dt00536h2.cif
_cod_data_source_block HF01
_cod_depositor_comments 'Adding full bibliography for 7715801--7715805.cif.'
_cod_original_sg_symbol_H-M 'P 21/n'
_cod_database_code 7715803

loop_
_space_group_symop_operation_xyz
'x, y, z'
'-x+1/2, y+1/2, -z+1/2'
'-x, -y, -z'
'x-1/2, -y-1/2, z-1/2'

loop_
_atom_site_label
_atom_site_type_symbol
_atom_site_fract_x
_atom_site_fract_y
_atom_site_fract_z
_atom_site_U_iso_or_equiv
_atom_site_adp_type
_atom_site_occupancy
_atom_site_site_symmetry_order
_atom_site_calc_flag
_atom_site_refinement_flags_posn
_atom_site_refinement_flags_adp
_atom_site_refinement_flags_occupancy
_atom_site_disorder_assembly
_atom_site_disorder_group
Dy1 Dy 0.52324(2) 0.28204(2) 0.74049(2) 0.02324(7) Uani 1 1 d . . . . .
P1 P 0.27042(7) 0.29168(5) 0.79092(5) 0.0232(2) Uani 1 1 d . . . . .
P2 P 0.51429(7) 0.09705(5) 0.78339(5) 0.0226(2) Uani 1 1 d . . . . .
O8 O 0.5199(2) 0.17375(15) 0.77828(13) 0.0279(6) Uani 1 1 d . . . . .
O1 O 0.4765(2) 0.35394(15) 0.65160(14) 0.0304(6) Uani 1 1 d . . . . .
O2 O 0.4485(2) 0.21262(15) 0.65309(14) 0.0299(6) Uani 1 1 d . . . . .
O3 O 0.5667(3) 0.39410(17) 0.76336(16) 0.0401(8) Uani 1 1 d . . . . .
O4 O 0.5168(2) 0.30008(17) 0.85805(14) 0.0341(7) Uani 1 1 d . . . . .
O5 O 0.6399(2) 0.26681(17) 0.66254(14) 0.0323(7) Uani 1 1 d . . . . .
O6 O 0.6790(2) 0.26964(19) 0.79433(16) 0.0384(8) Uani 1 1 d . . . . .
O7 O 0.3672(2) 0.29093(15) 0.76167(14) 0.0277(6) Uani 1 1 d . . . . .
C1 C 0.4749(3) 0.4106(3) 0.5517(2) 0.0355(10) Uani 1 1 d . . . . .
C2 C 0.4651(3) 0.3450(2) 0.5914(2) 0.0304(9) Uani 1 1 d . . . . .
C3 C 0.4435(4) 0.2844(2) 0.5585(2) 0.0346(10) Uani 1 1 d . . . . .
H3 H 0.434396 0.284651 0.512237 0.042 Uiso 1 1 calc R U . . .
C4 C 0.4350(4) 0.2230(2) 0.5930(2) 0.0338(10) Uani 1 1 d . . . . .
C5 C 0.4014(5) 0.1605(3) 0.5532(2) 0.0453(13) Uani 1 1 d . . . . .
C6 C 0.6133(4) 0.5042(3) 0.7951(4) 0.0556(15) Uani 1 1 d . . . . .
C7 C 0.5838(3) 0.4311(3) 0.8126(3) 0.0387(10) Uani 1 1 d . . . . .
C8 C 0.5779(4) 0.4127(3) 0.8780(3) 0.0464(12) Uani 1 1 d . . . . .
H8 H 0.596570 0.444397 0.911418 0.056 Uiso 1 1 calc R U . . .
C9 C 0.5445(4) 0.3473(3) 0.8947(2) 0.0435(11) Uani 1 1 d . . . . .
C10 C 0.5401(6) 0.3321(4) 0.9676(3) 0.0644(18) Uani 1 1 d . . . . .
C11 C 0.7663(4) 0.2500(3) 0.5929(3) 0.0488(13) Uani 1 1 d . . . . .
C12 C 0.7266(4) 0.2557(3) 0.6615(2) 0.0389(10) Uani 1 1 d . . . . .
C13 C 0.7917(4) 0.2492(4) 0.7145(3) 0.0516(14) Uani 1 1 d . . . . .
H13 H 0.856736 0.238736 0.707611 0.062 Uiso 1 1 calc R U . . .
C14 C 0.7601(4) 0.2581(3) 0.7783(3) 0.0433(11) Uani 1 1 d . . . . .
C15 C 0.8363(4) 0.2530(5) 0.8340(3) 0.0659(19) Uani 1 1 d . . . . .
C21 C 0.2632(3) 0.3584(2) 0.85172(19) 0.0272(8) Uani 1 1 d . . . . .
C22 C 0.3225(4) 0.4151(2) 0.8477(2) 0.0374(10) Uani 1 1 d . . . . .
H22 H 0.366174 0.418240 0.813468 0.045 Uiso 1 1 calc R U . . .
C23 C 0.3181(5) 0.4676(3) 0.8939(3) 0.0477(13) Uani 1 1 d . . . . .
H23 H 0.359291 0.506167 0.891545 0.057 Uiso 1 1 calc R U . . .
C24 C 0.2535(4) 0.4633(3) 0.9432(2) 0.0460(12) Uani 1 1 d . . . . .
H24 H 0.249732 0.499394 0.974185 0.055 Uiso 1 1 calc R U . . .
C25 C 0.1945(4) 0.4066(3) 0.9474(2) 0.0466(12) Uani 1 1 d . . . . .
H25 H 0.150239 0.403958 0.981354 0.056 Uiso 1 1 calc R U . . .
C26 C 0.1998(4) 0.3536(3) 0.9024(2) 0.0382(10) Uani 1 1 d . . . . .
H26 H 0.160380 0.314182 0.906029 0.046 Uiso 1 1 calc R U . . .
C27 C 0.1819(3) 0.3112(2) 0.7276(2) 0.0304(9) Uani 1 1 d . . . . .
C28 C 0.0926(4) 0.3362(2) 0.7407(3) 0.0431(12) Uani 1 1 d . . . . .
H28 H 0.076148 0.344953 0.784573 0.052 Uiso 1 1 calc R U . . .
C29 C 0.0267(5) 0.3485(3) 0.6892(4) 0.0592(17) Uani 1 1 d . . . . .
H29 H -0.035175 0.365401 0.698014 0.071 Uiso 1 1 calc R U . . .
C30 C 0.0508(6) 0.3364(3) 0.6258(4) 0.069(2) Uani 1 1 d . . . . .
H30 H 0.005038 0.344616 0.591086 0.083 Uiso 1 1 calc R U . . .
C31 C 0.1404(6) 0.3125(4) 0.6118(3) 0.067(2) Uani 1 1 d . . . . .
H31 H 0.156541 0.304585 0.567709 0.080 Uiso 1 1 calc R U . . .
C32 C 0.2070(4) 0.3000(3) 0.6629(2) 0.0429(12) Uani 1 1 d . . . . .
H32 H 0.269201 0.283930 0.653804 0.051 Uiso 1 1 calc R U . . .
C33 C 0.2439(3) 0.2143(2) 0.8349(2) 0.0258(8) Uani 1 1 d . . . . .
C34 C 0.3176(3) 0.1951(2) 0.88011(19) 0.0260(8) Uani 1 1 d . . . . .
H34 H 0.375697 0.220322 0.881787 0.031 Uiso 1 1 calc R U . . .
C35 C 0.3068(3) 0.1398(2) 0.9224(2) 0.0290(8) Uani 1 1 d . . . . .
C36 C 0.2143(3) 0.1150(2) 0.9288(2) 0.0344(10) Uani 1 1 d . . . . .
H36 H 0.200301 0.086398 0.964817 0.041 Uiso 1 1 calc R U . . .
C37 C 0.1429(3) 0.1319(2) 0.8830(2) 0.0348(10) Uani 1 1 d . . . . .
H37 H 0.080597 0.113640 0.887532 0.042 Uiso 1 1 calc R U . . .
C38 C 0.1598(3) 0.1751(2) 0.8303(2) 0.0301(9) Uani 1 1 d . . . . .
C39 C 0.1001(3) 0.1623(2) 0.7675(2) 0.0335(9) Uani 1 1 d . . . . .
H39A H 0.083569 0.206751 0.746465 0.040 Uiso 1 1 calc R U . . .
H39B H 0.039850 0.138976 0.778196 0.040 Uiso 1 1 calc R U . . .
C40 C 0.1566(3) 0.1162(3) 0.7183(2) 0.0378(10) Uani 1 1 d . . . . .
H40A H 0.110593 0.086398 0.693621 0.045 Uiso 1 1 calc R U . . .
H40B H 0.187455 0.146421 0.686484 0.045 Uiso 1 1 calc R U . . .
C41 C 0.5458(3) 0.0549(2) 0.70897(19) 0.0254(8) Uani 1 1 d . . . . .
C42 C 0.6215(3) 0.0823(2) 0.6750(2) 0.0314(9) Uani 1 1 d . . . . .
H42 H 0.652330 0.123120 0.690154 0.038 Uiso 1 1 calc R U . . .
C43 C 0.6516(4) 0.0499(3) 0.6191(2) 0.0403(11) Uani 1 1 d . . . . .
H43 H 0.703039 0.068402 0.595909 0.048 Uiso 1 1 calc R U . . .
C44 C 0.6068(4) -0.0091(3) 0.5974(2) 0.0457(12) Uani 1 1 d . . . . .
H44 H 0.627785 -0.031392 0.559214 0.055 Uiso 1 1 calc R U . . .
C45 C 0.5321(4) -0.0363(3) 0.6303(3) 0.0462(12) Uani 1 1 d . . . . .
H45 H 0.501768 -0.077134 0.614778 0.055 Uiso 1 1 calc R U . . .
C46 C 0.5008(3) -0.0044(2) 0.6860(2) 0.0355(10) Uani 1 1 d . . . . .
H46 H 0.448612 -0.023021 0.708408 0.043 Uiso 1 1 calc R U . . .
C47 C 0.6027(3) 0.0698(2) 0.84442(19) 0.0260(8) Uani 1 1 d . . . . .
C48 C 0.6408(3) 0.0040(2) 0.8442(2) 0.0330(9) Uani 1 1 d . . . . .
H48 H 0.618069 -0.028527 0.812596 0.040 Uiso 1 1 calc R U . . .
C49 C 0.7117(3) -0.0142(3) 0.8897(3) 0.0393(11) Uani 1 1 d . . . . .
H49 H 0.737863 -0.059189 0.889436 0.047 Uiso 1 1 calc R U . . .
C50 C 0.7447(4) 0.0334(3) 0.9360(2) 0.0425(12) Uani 1 1 d . . . . .
H50 H 0.792827 0.020674 0.967850 0.051 Uiso 1 1 calc R U . . .
C51 C 0.7075(4) 0.0989(3) 0.9358(2) 0.0404(11) Uani 1 1 d . . . . .
H51 H 0.730582 0.131312 0.967358 0.048 Uiso 1 1 calc R U . . .
C52 C 0.6366(3) 0.1181(2) 0.8898(2) 0.0329(9) Uani 1 1 d . . . . .
H52 H 0.611770 0.163485 0.889360 0.039 Uiso 1 1 calc R U . . .
C53 C 0.3955(3) 0.0671(2) 0.79778(19) 0.0256(8) Uani 1 1 d . . . . .
C54 C 0.3653(3) 0.0267(2) 0.8505(2) 0.0288(8) Uani 1 1 d . . . . .
C55 C 0.2750(3) -0.0034(2) 0.8418(2) 0.0340(9) Uani 1 1 d . . . . .
H55 H 0.257898 -0.039750 0.870027 0.041 Uiso 1 1 calc R U . . .
C56 C 0.2099(3) 0.0180(2) 0.7937(2) 0.0365(10) Uani 1 1 d . . . . .
H56 H 0.149528 -0.004078 0.789033 0.044 Uiso 1 1 calc R U . . .
C57 C 0.2320(3) 0.0716(2) 0.7519(2) 0.0314(9) Uani 1 1 d . . . . .
C58 C 0.3279(3) 0.0901(2) 0.7503(2) 0.0274(8) Uani 1 1 d . . . . .
H58 H 0.348033 0.119053 0.716031 0.033 Uiso 1 1 calc R U . . .
C59 C 0.4099(3) 0.0294(2) 0.9191(2) 0.0313(9) Uani 1 1 d . . . . .
H59A H 0.479348 0.020317 0.917552 0.038 Uiso 1 1 calc R U . . .
H59B H 0.381444 -0.006791 0.946197 0.038 Uiso 1 1 calc R U . . .
C60 C 0.3935(3) 0.1021(2) 0.9516(2) 0.0319(9) Uani 1 1 d . . . . .
H60A H 0.385544 0.095817 0.999127 0.038 Uiso 1 1 calc R U . . .
H60B H 0.451025 0.130840 0.946180 0.038 Uiso 1 1 calc R U . . .
F1 F 0.5637(3) 0.4345(2) 0.5575(2) 0.0695(11) Uani 1 1 d . . . . .
F2 F 0.4587(3) 0.40204(17) 0.48669(14) 0.0560(9) Uani 1 1 d . . . . .
F3 F 0.4165(3) 0.45957(17) 0.56944(16) 0.0549(8) Uani 1 1 d . . . . .
F4 F 0.4541(6) 0.1521(3) 0.4991(3) 0.0831(12) Uani 0.672(5) 1 d . . P A 1
F5 F 0.3160(6) 0.1699(3) 0.5266(3) 0.0831(12) Uani 0.672(5) 1 d . . P A 1
F6 F 0.4035(6) 0.1027(3) 0.5844(4) 0.0831(12) Uani 0.672(5) 1 d . . P A 1
F4B F 0.3283(12) 0.1272(7) 0.5840(7) 0.0831(12) Uani 0.328(5) 1 d . . P A 2
F5B F 0.4645(13) 0.1105(7) 0.5548(7) 0.0831(12) Uani 0.328(5) 1 d . . P A 2
F6B F 0.3729(13) 0.1675(7) 0.4921(7) 0.0831(12) Uani 0.328(5) 1 d . . P A 2
F7 F 0.6218(3) 0.5460(2) 0.8461(3) 0.0885(15) Uani 1 1 d . . . . .
F8 F 0.5491(3) 0.5316(2) 0.7529(3) 0.0935(16) Uani 1 1 d . . . . .
F9 F 0.6966(3) 0.5035(2) 0.7666(2) 0.0732(11) Uani 1 1 d . . . . .
F10 F 0.4556(10) 0.3078(8) 0.9813(4) 0.1089(19) Uani 0.536(6) 1 d D . P B 1
F11 F 0.6048(10) 0.2818(6) 0.9812(4) 0.1089(19) Uani 0.536(6) 1 d D . P B 1
F12 F 0.5612(10) 0.3837(6) 1.0065(4) 0.1089(19) Uani 0.536(6) 1 d D . P B 1
F10B F 0.6065(11) 0.3536(8) 1.0072(5) 0.1089(19) Uani 0.464(6) 1 d D . P B 2
F11B F 0.4538(10) 0.3563(8) 0.9885(5) 0.1089(19) Uani 0.464(6) 1 d D . P B 2
F12B F 0.5221(12) 0.2648(7) 0.9839(4) 0.1089(19) Uani 0.464(6) 1 d D . P B 2
F13 F 0.8249(8) 0.2964(6) 0.5767(5) 0.0782(12) Uani 0.498(7) 1 d D . P C 1
F14 F 0.6971(8) 0.2450(6) 0.5436(4) 0.0782(12) Uani 0.498(7) 1 d D . P C 1
F15 F 0.8099(8) 0.1888(5) 0.5857(4) 0.0782(12) Uani 0.498(7) 1 d D . P C 1
F13B F 0.7154(8) 0.2109(5) 0.5566(4) 0.0782(12) Uani 0.502(7) 1 d D . P C 2
F14B F 0.8553(8) 0.2174(5) 0.5964(4) 0.0782(12) Uani 0.502(7) 1 d D . P C 2
F15B F 0.7830(8) 0.3118(6) 0.5743(5) 0.0782(12) Uani 0.502(7) 1 d D . P C 2
F16 F 0.8673(5) 0.1801(5) 0.8361(3) 0.0854(14) Uani 0.659(6) 1 d . . P D 1
F17 F 0.8061(10) 0.2568(8) 0.8911(8) 0.0854(14) Uani 0.659(6) 1 d . . P D 1
F18 F 0.9168(5) 0.2806(5) 0.8236(4) 0.0854(14) Uani 0.659(6) 1 d . . P D 1
F16B F 0.9066(10) 0.2180(10) 0.8272(7) 0.0854(14) Uani 0.341(6) 1 d . . P D 2
F17B F 0.797(2) 0.2403(15) 0.8916(15) 0.0854(14) Uani 0.341(6) 1 d . . P D 2
F18B F 0.8717(10) 0.3222(9) 0.8419(7) 0.0854(14) Uani 0.341(6) 1 d . . P D 2

loop_
_atom_site_aniso_label
_atom_site_aniso_U_11
_atom_site_aniso_U_22
_atom_site_aniso_U_33
_atom_site_aniso_U_23
_atom_site_aniso_U_13
_atom_site_aniso_U_12
Dy1 0.03019(12) 0.02381(11) 0.01603(10) 0.00023(6) 0.00478(7) -0.00292(7)
P1 0.0263(5) 0.0248(5) 0.0188(4) 0.0011(4) 0.0026(4) 0.0019(4)
P2 0.0267(5) 0.0240(5) 0.0171(4) 0.0019(3) 0.0025(4) 0.0019(4)
O8 0.0349(16) 0.0280(15) 0.0207(13) -0.0007(11) -0.0007(11) 0.0024(12)
O1 0.0420(17) 0.0277(15) 0.0217(14) 0.0021(11) 0.0029(12) -0.0005(13)
O2 0.0450(18) 0.0275(15) 0.0170(13) 0.0000(10) 0.0004(12) -0.0028(12)
O3 0.059(2) 0.0314(17) 0.0296(16) -0.0013(13) -0.0007(15) -0.0107(15)
O4 0.0413(18) 0.0410(17) 0.0203(14) -0.0040(12) 0.0057(12) -0.0019(14)
O5 0.0340(17) 0.0414(17) 0.0221(14) 0.0005(12) 0.0079(12) 0.0004(13)
O6 0.0261(16) 0.061(2) 0.0279(16) -0.0024(14) 0.0044(12) -0.0054(14)
O7 0.0285(15) 0.0295(15) 0.0255(14) 0.0019(11) 0.0084(11) 0.0009(12)
C1 0.036(2) 0.040(2) 0.030(2) 0.0144(19) 0.0040(17) 0.0022(19)
C2 0.031(2) 0.031(2) 0.029(2) 0.0069(17) 0.0052(16) 0.0035(17)
C3 0.048(3) 0.038(2) 0.0172(18) 0.0022(16) 0.0007(17) 0.003(2)
C4 0.044(3) 0.035(2) 0.023(2) 0.0005(16) 0.0018(18) 0.0014(19)
C5 0.075(4) 0.036(3) 0.023(2) -0.0006(18) -0.015(2) -0.001(2)
C6 0.046(3) 0.034(3) 0.086(5) -0.012(3) -0.004(3) -0.007(2)
C7 0.033(2) 0.035(2) 0.048(3) -0.009(2) -0.003(2) 0.0016(19)
C8 0.049(3) 0.051(3) 0.039(3) -0.019(2) 0.003(2) -0.006(2)
C9 0.042(3) 0.058(3) 0.030(2) -0.010(2) 0.0009(19) -0.001(2)
C10 0.080(5) 0.088(5) 0.025(3) -0.012(3) 0.003(3) -0.013(4)
C11 0.048(3) 0.062(4) 0.039(3) -0.010(2) 0.024(2) -0.012(3)
C12 0.044(3) 0.039(3) 0.035(2) -0.004(2) 0.012(2) -0.006(2)
C13 0.031(3) 0.078(4) 0.045(3) -0.010(3) 0.010(2) -0.002(3)
C14 0.035(3) 0.055(3) 0.040(3) -0.003(2) 0.001(2) -0.010(2)
C15 0.026(3) 0.122(6) 0.050(3) 0.004(4) 0.001(2) -0.011(3)
C21 0.035(2) 0.028(2) 0.0191(17) -0.0003(15) 0.0022(15) 0.0050(16)
C22 0.053(3) 0.028(2) 0.031(2) 0.0006(18) 0.009(2) -0.001(2)
C23 0.076(4) 0.030(2) 0.039(3) -0.002(2) 0.010(2) -0.008(2)
C24 0.070(4) 0.037(3) 0.031(2) -0.010(2) 0.001(2) 0.010(2)
C25 0.058(3) 0.052(3) 0.030(2) -0.009(2) 0.013(2) 0.002(3)
C26 0.043(3) 0.040(3) 0.032(2) -0.0054(19) 0.0100(19) -0.004(2)
C27 0.041(2) 0.025(2) 0.025(2) 0.0023(16) -0.0044(17) -0.0030(17)
C28 0.045(3) 0.031(2) 0.052(3) 0.001(2) -0.013(2) 0.007(2)
C29 0.053(3) 0.036(3) 0.085(5) 0.004(3) -0.034(3) 0.007(2)
C30 0.079(5) 0.057(4) 0.068(4) 0.023(3) -0.046(4) -0.019(3)
C31 0.089(5) 0.079(5) 0.030(3) 0.013(3) -0.023(3) -0.033(4)
C32 0.052(3) 0.049(3) 0.027(2) 0.003(2) -0.005(2) -0.013(2)
C33 0.030(2) 0.026(2) 0.0222(18) -0.0005(14) 0.0079(15) 0.0015(15)
C34 0.033(2) 0.0260(19) 0.0193(17) -0.0010(15) 0.0067(15) 0.0009(16)
C35 0.039(2) 0.027(2) 0.0218(18) 0.0006(15) 0.0087(16) 0.0038(17)
C36 0.043(3) 0.031(2) 0.031(2) 0.0056(17) 0.0169(18) 0.0039(19)
C37 0.034(2) 0.031(2) 0.040(2) 0.0007(18) 0.0154(19) -0.0016(18)
C38 0.027(2) 0.028(2) 0.036(2) -0.0003(17) 0.0058(17) 0.0048(16)
C39 0.027(2) 0.031(2) 0.043(2) -0.0030(18) 0.0015(18) -0.0020(17)
C40 0.031(2) 0.047(3) 0.036(2) -0.003(2) -0.0025(18) 0.001(2)
C41 0.029(2) 0.0268(19) 0.0209(18) 0.0002(15) 0.0039(15) 0.0018(16)
C42 0.035(2) 0.035(2) 0.025(2) -0.0015(17) 0.0071(16) -0.0067(18)
C43 0.041(3) 0.051(3) 0.030(2) -0.002(2) 0.0158(19) -0.007(2)
C44 0.056(3) 0.054(3) 0.028(2) -0.014(2) 0.015(2) -0.005(2)
C45 0.060(3) 0.040(3) 0.040(3) -0.014(2) 0.016(2) -0.012(2)
C46 0.043(3) 0.031(2) 0.034(2) -0.0032(18) 0.0131(19) -0.0066(19)
C47 0.0251(19) 0.031(2) 0.0218(18) 0.0070(15) 0.0039(14) 0.0016(16)
C48 0.033(2) 0.031(2) 0.035(2) 0.0058(18) 0.0017(17) 0.0009(18)
C49 0.034(2) 0.037(2) 0.047(3) 0.013(2) -0.002(2) 0.0062(19)
C50 0.036(2) 0.056(3) 0.035(2) 0.020(2) -0.0063(19) -0.001(2)
C51 0.045(3) 0.050(3) 0.026(2) 0.0014(19) -0.0049(19) -0.006(2)
C52 0.037(2) 0.038(2) 0.0241(19) 0.0039(17) 0.0034(17) 0.0013(19)
C53 0.029(2) 0.0261(19) 0.0219(18) -0.0016(15) 0.0063(15) 0.0019(16)
C54 0.034(2) 0.0238(19) 0.029(2) 0.0022(16) 0.0079(16) 0.0064(16)
C55 0.038(2) 0.027(2) 0.038(2) 0.0022(17) 0.0144(19) 0.0022(18)
C56 0.034(2) 0.033(2) 0.043(3) -0.0068(19) 0.0077(19) -0.0050(18)
C57 0.031(2) 0.032(2) 0.031(2) -0.0083(17) 0.0025(17) 0.0021(17)
C58 0.033(2) 0.027(2) 0.0226(18) -0.0017(15) 0.0034(15) 0.0022(16)
C59 0.037(2) 0.030(2) 0.028(2) 0.0083(16) 0.0090(17) 0.0060(18)
C60 0.041(2) 0.035(2) 0.0194(18) 0.0055(16) 0.0055(16) 0.0045(19)
F1 0.051(2) 0.075(2) 0.083(3) 0.039(2) 0.0038(18) -0.0199(18)
F2 0.088(2) 0.0518(19) 0.0290(15) 0.0158(13) 0.0102(15) 0.0099(17)
F3 0.075(2) 0.0453(18) 0.0459(17) 0.0122(14) 0.0169(16) 0.0254(16)
F4 0.118(4) 0.0590(19) 0.071(2) -0.0225(17) -0.018(2) -0.012(2)
F5 0.118(4) 0.0590(19) 0.071(2) -0.0225(17) -0.018(2) -0.012(2)
F6 0.118(4) 0.0590(19) 0.071(2) -0.0225(17) -0.018(2) -0.012(2)
F4B 0.118(4) 0.0590(19) 0.071(2) -0.0225(17) -0.018(2) -0.012(2)
F5B 0.118(4) 0.0590(19) 0.071(2) -0.0225(17) -0.018(2) -0.012(2)
F6B 0.118(4) 0.0590(19) 0.071(2) -0.0225(17) -0.018(2) -0.012(2)
F7 0.091(3) 0.056(2) 0.121(4) -0.046(2) 0.029(3) -0.026(2)
F8 0.088(3) 0.037(2) 0.153(5) 0.020(2) -0.026(3) 0.002(2)
F9 0.063(2) 0.068(2) 0.091(3) -0.021(2) 0.024(2) -0.0320(19)
F10 0.163(6) 0.130(5) 0.0331(15) 0.005(2) 0.002(3) -0.021(4)
F11 0.163(6) 0.130(5) 0.0331(15) 0.005(2) 0.002(3) -0.021(4)
F12 0.163(6) 0.130(5) 0.0331(15) 0.005(2) 0.002(3) -0.021(4)
F10B 0.163(6) 0.130(5) 0.0331(15) 0.005(2) 0.002(3) -0.021(4)
F11B 0.163(6) 0.130(5) 0.0331(15) 0.005(2) 0.002(3) -0.021(4)
F12B 0.163(6) 0.130(5) 0.0331(15) 0.005(2) 0.002(3) -0.021(4)
F13 0.103(3) 0.084(3) 0.0502(17) -0.0091(18) 0.037(2) -0.018(3)
F14 0.103(3) 0.084(3) 0.0502(17) -0.0091(18) 0.037(2) -0.018(3)
F15 0.103(3) 0.084(3) 0.0502(17) -0.0091(18) 0.037(2) -0.018(3)
F13B 0.103(3) 0.084(3) 0.0502(17) -0.0091(18) 0.037(2) -0.018(3)
F14B 0.103(3) 0.084(3) 0.0502(17) -0.0091(18) 0.037(2) -0.018(3)
F15B 0.103(3) 0.084(3) 0.0502(17) -0.0091(18) 0.037(2) -0.018(3)
F16 0.057(2) 0.129(5) 0.0687(19) 0.010(3) -0.0141(16) -0.017(2)
F17 0.057(2) 0.129(5) 0.0687(19) 0.010(3) -0.0141(16) -0.017(2)
F18 0.057(2) 0.129(5) 0.0687(19) 0.010(3) -0.0141(16) -0.017(2)
F16B 0.057(2) 0.129(5) 0.0687(19) 0.010(3) -0.0141(16) -0.017(2)
F17B 0.057(2) 0.129(5) 0.0687(19) 0.010(3) -0.0141(16) -0.017(2)
F18B 0.057(2) 0.129(5) 0.0687(19) 0.010(3) -0.0141(16) -0.017(2)

loop_
_atom_type_symbol
_atom_type_description
_atom_type_scat_dispersion_real
_atom_type_scat_dispersion_imag
_atom_type_scat_source
C C 0.0033 0.0016 'International Tables Vol C Tables 4.2.6.8 and 6.1.1.4'
H H 0.0000 0.0000 'International Tables Vol C Tables 4.2.6.8 and 6.1.1.4'
Dy Dy -0.1892 4.4098 'International Tables Vol C Tables 4.2.6.8 and 6.1.1.4'
P P 0.1023 0.0942 'International Tables Vol C Tables 4.2.6.8 and 6.1.1.4'
O O 0.0106 0.0060 'International Tables Vol C Tables 4.2.6.8 and 6.1.1.4'
F F 0.0171 0.0103 'International Tables Vol C Tables 4.2.6.8 and 6.1.1.4'

loop_
_geom_angle_atom_site_label_1
_geom_angle_atom_site_label_2
_geom_angle_atom_site_label_3
_geom_angle
_geom_angle_site_symmetry_1
_geom_angle_site_symmetry_3
_geom_angle_publ_flag
O8 Dy1 O7 88.39(11) . . ?
O8 Dy1 O3 145.73(11) . . ?
O7 Dy1 O3 97.97(12) . . ?
O8 Dy1 O5 98.04(11) . . ?
O7 Dy1 O5 148.01(11) . . ?
O3 Dy1 O5 94.12(12) . . ?
O8 Dy1 O1 144.16(10) . . ?
O7 Dy1 O1 82.06(11) . . ?
O3 Dy1 O1 70.06(11) . . ?
O5 Dy1 O1 74.43(11) . . ?
O8 Dy1 O6 77.33(12) . . ?
O7 Dy1 O6 141.80(11) . . ?
O3 Dy1 O6 77.06(13) . . ?
O5 Dy1 O6 69.87(11) . . ?
O1 Dy1 O6 128.75(11) . . ?
O8 Dy1 O4 78.08(11) . . ?
O7 Dy1 O4 73.97(11) . . ?
O3 Dy1 O4 71.56(11) . . ?
O5 Dy1 O4 138.02(11) . . ?
O1 Dy1 O4 130.78(11) . . ?
O6 Dy1 O4 68.51(11) . . ?
O8 Dy1 O2 73.63(10) . . ?
O7 Dy1 O2 78.05(11) . . ?
O3 Dy1 O2 140.64(11) . . ?
O5 Dy1 O2 73.89(11) . . ?
O1 Dy1 O2 70.61(10) . . ?
O6 Dy1 O2 129.08(11) . . ?
O4 Dy1 O2 140.39(11) . . ?
O7 P1 C27 108.8(2) . . ?
O7 P1 C33 113.47(18) . . ?
C27 P1 C33 112.7(2) . . ?
O7 P1 C21 111.00(19) . . ?
C27 P1 C21 106.8(2) . . ?
C33 P1 C21 103.84(19) . . ?
O8 P2 C41 112.35(18) . . ?
O8 P2 C53 112.68(18) . . ?
C41 P2 C53 104.54(19) . . ?
O8 P2 C47 107.75(18) . . ?
C41 P2 C47 105.42(19) . . ?
C53 P2 C47 113.93(19) . . ?
P2 O8 Dy1 163.85(18) . . ?
C2 O1 Dy1 134.1(3) . . ?
C4 O2 Dy1 132.2(3) . . ?
C7 O3 Dy1 138.3(3) . . ?
C9 O4 Dy1 132.9(3) . . ?
C12 O5 Dy1 138.3(3) . . ?
C14 O6 Dy1 137.1(3) . . ?
P1 O7 Dy1 167.12(19) . . ?
F3 C1 F1 108.2(4) . . ?
F3 C1 F2 106.2(4) . . ?
F1 C1 F2 104.4(4) . . ?
F3 C1 C2 113.0(4) . . ?
F1 C1 C2 110.5(4) . . ?
F2 C1 C2 113.9(4) . . ?
O1 C2 C3 127.9(4) . . ?
O1 C2 C1 113.4(4) . . ?
C3 C2 C1 118.7(4) . . ?
C2 C3 C4 120.5(4) . . ?
C2 C3 H3 119.8 . . ?
C4 C3 H3 119.8 . . ?
O2 C4 C3 128.4(4) . . ?
O2 C4 C5 115.1(4) . . ?
C3 C4 C5 116.4(4) . . ?
F6 C5 F5 109.2(6) . . ?
F6B C5 F5B 106.3(10) . . ?
F6 C5 F4 107.1(6) . . ?
F5 C5 F4 101.2(5) . . ?
F6B C5 F4B 106.3(10) . . ?
F5B C5 F4B 98.7(10) . . ?
F6 C5 C4 115.5(4) . . ?
F6B C5 C4 120.2(7) . . ?
F5 C5 C4 111.6(5) . . ?
F5B C5 C4 112.6(7) . . ?
F4 C5 C4 111.3(5) . . ?
F4B C5 C4 110.4(6) . . ?
F7 C6 F9 107.4(5) . . ?
F7 C6 F8 107.4(5) . . ?
F9 C6 F8 107.7(6) . . ?
F7 C6 C7 113.8(6) . . ?
F9 C6 C7 110.3(5) . . ?
F8 C6 C7 110.0(4) . . ?
O3 C7 C8 127.4(5) . . ?
O3 C7 C6 113.0(5) . . ?
C8 C7 C6 119.6(5) . . ?
C7 C8 C9 120.2(5) . . ?
C7 C8 H8 119.9 . . ?
C9 C8 H8 119.9 . . ?
O4 C9 C8 128.7(5) . . ?
O4 C9 C10 115.0(5) . . ?
C8 C9 C10 116.2(5) . . ?
F12 C10 F10 109.2(9) . . ?
F12 C10 F11 107.3(8) . . ?
F10 C10 F11 107.3(9) . . ?
F10B C10 F12B 107.1(9) . . ?
F10B C10 F11B 108.4(9) . . ?
F12B C10 F11B 94.5(9) . . ?
F10B C10 C9 119.9(8) . . ?
F12 C10 C9 115.4(8) . . ?
F10 C10 C9 110.5(6) . . ?
F11 C10 C9 106.8(6) . . ?
F12B C10 C9 115.9(6) . . ?
F11B C10 C9 107.8(7) . . ?
F13B C11 F15B 119.8(8) . . ?
F13 C11 F15 107.4(7) . . ?
F13 C11 F14 107.7(8) . . ?
F15 C11 F14 99.6(7) . . ?
F13B C11 F14B 103.8(7) . . ?
F15B C11 F14B 105.5(7) . . ?
F13B C11 C12 111.3(6) . . ?
F13 C11 C12 116.6(6) . . ?
F15B C11 C12 106.2(6) . . ?
F15 C11 C12 110.3(6) . . ?
F14 C11 C12 113.8(5) . . ?
F14B C11 C12 110.0(6) . . ?
O5 C12 C13 128.0(5) . . ?
O5 C12 C11 115.0(5) . . ?
C13 C12 C11 117.0(5) . . ?
C12 C13 C14 119.4(5) . . ?
C12 C13 H13 120.3 . . ?
C14 C13 H13 120.3 . . ?
O6 C14 C13 127.3(5) . . ?
O6 C14 C15 116.2(5) . . ?
C13 C14 C15 116.5(5) . . ?
F17 C15 F18 117.5(8) . . ?
F16B C15 F17B 111.0(16) . . ?
F16B C15 F18B 105.2(11) . . ?
F17B C15 F18B 102.9(14) . . ?
F17 C15 F16 97.9(10) . . ?
F18 C15 F16 98.5(7) . . ?
F16B C15 C14 119.8(9) . . ?
F17 C15 C14 115.8(8) . . ?
F18 C15 C14 116.3(6) . . ?
F17B C15 C14 111.7(12) . . ?
F18B C15 C14 104.4(8) . . ?
F16 C15 C14 106.1(6) . . ?
C22 C21 C26 119.9(4) . . ?
C22 C21 P1 118.8(3) . . ?
C26 C21 P1 121.3(3) . . ?
C21 C22 C23 120.0(5) . . ?
C21 C22 H22 120.0 . . ?
C23 C22 H22 120.0 . . ?
C24 C23 C22 119.8(5) . . ?
C24 C23 H23 120.1 . . ?
C22 C23 H23 120.1 . . ?
C23 C24 C25 120.3(5) . . ?
C23 C24 H24 119.8 . . ?
C25 C24 H24 119.8 . . ?
C24 C25 C26 120.2(5) . . ?
C24 C25 H25 119.9 . . ?
C26 C25 H25 119.9 . . ?
C25 C26 C21 119.8(5) . . ?
C25 C26 H26 120.1 . . ?
C21 C26 H26 120.1 . . ?
C28 C27 C32 120.2(4) . . ?
C28 C27 P1 122.6(4) . . ?
C32 C27 P1 117.1(4) . . ?
C27 C28 C29 119.5(6) . . ?
C27 C28 H28 120.2 . . ?
C29 C28 H28 120.2 . . ?
C30 C29 C28 120.2(6) . . ?
C30 C29 H29 119.9 . . ?
C28 C29 H29 119.9 . . ?
C29 C30 C31 121.0(5) . . ?
C29 C30 H30 119.5 . . ?
C31 C30 H30 119.5 . . ?
C30 C31 C32 119.4(6) . . ?
C30 C31 H31 120.3 . . ?
C32 C31 H31 120.3 . . ?
C31 C32 C27 119.7(6) . . ?
C31 C32 H32 120.2 . . ?
C27 C32 H32 120.2 . . ?
C38 C33 C34 119.5(4) . . ?
C38 C33 P1 127.6(3) . . ?
C34 C33 P1 112.9(3) . . ?
C35 C34 C33 121.1(4) . . ?
C35 C34 H34 119.4 . . ?
C33 C34 H34 119.4 . . ?
C34 C35 C36 116.8(4) . . ?
C34 C35 C60 120.7(4) . . ?
C36 C35 C60 121.9(4) . . ?
C37 C36 C35 120.3(4) . . ?
C37 C36 H36 119.9 . . ?
C35 C36 H36 119.9 . . ?
C36 C37 C38 121.7(4) . . ?
C36 C37 H37 119.1 . . ?
C38 C37 H37 119.1 . . ?
C37 C38 C33 116.3(4) . . ?
C37 C38 C39 116.6(4) . . ?
C33 C38 C39 125.2(4) . . ?
C38 C39 C40 110.9(4) . . ?
C38 C39 H39A 109.5 . . ?
C40 C39 H39A 109.5 . . ?
C38 C39 H39B 109.5 . . ?
C40 C39 H39B 109.5 . . ?
H39A C39 H39B 108.0 . . ?
C57 C40 C39 113.3(4) . . ?
C57 C40 H40A 108.9 . . ?
C39 C40 H40A 108.9 . . ?
C57 C40 H40B 108.9 . . ?
C39 C40 H40B 108.9 . . ?
H40A C40 H40B 107.7 . . ?
C46 C41 C42 119.5(4) . . ?
C46 C41 P2 122.8(3) . . ?
C42 C41 P2 117.6(3) . . ?
C43 C42 C41 119.9(4) . . ?
C43 C42 H42 120.1 . . ?
C41 C42 H42 120.1 . . ?
C44 C43 C42 119.8(4) . . ?
C44 C43 H43 120.1 . . ?
C42 C43 H43 120.1 . . ?
C45 C44 C43 120.7(4) . . ?
C45 C44 H44 119.6 . . ?
C43 C44 H44 119.6 . . ?
C44 C45 C46 120.3(5) . . ?
C44 C45 H45 119.9 . . ?
C46 C45 H45 119.9 . . ?
C45 C46 C41 119.8(4) . . ?
C45 C46 H46 120.1 . . ?
C41 C46 H46 120.1 . . ?
C48 C47 C52 120.3(4) . . ?
C48 C47 P2 121.5(3) . . ?
C52 C47 P2 118.1(3) . . ?
C49 C48 C47 120.1(4) . . ?
C49 C48 H48 120.0 . . ?
C47 C48 H48 120.0 . . ?
C48 C49 C50 120.0(5) . . ?
C48 C49 H49 120.0 . . ?
C50 C49 H49 120.0 . . ?
C51 C50 C49 119.9(4) . . ?
C51 C50 H50 120.1 . . ?
C49 C50 H50 120.1 . . ?
C50 C51 C52 120.7(5) . . ?
C50 C51 H51 119.6 . . ?
C52 C51 H51 119.6 . . ?
C47 C52 C51 119.0(4) . . ?
C47 C52 H52 120.5 . . ?
C51 C52 H52 120.5 . . ?
C58 C53 C54 119.4(4) . . ?
C58 C53 P2 112.7(3) . . ?
C54 C53 P2 127.8(3) . . ?
C55 C54 C53 115.7(4) . . ?
C55 C54 C59 118.0(4) . . ?
C53 C54 C59 124.2(4) . . ?
C56 C55 C54 122.2(4) . . ?
C56 C55 H55 118.9 . . ?
C54 C55 H55 118.9 . . ?
C55 C56 C57 120.5(4) . . ?
C55 C56 H56 119.8 . . ?
C57 C56 H56 119.8 . . ?
C56 C57 C58 116.6(4) . . ?
C56 C57 C40 122.7(4) . . ?
C58 C57 C40 119.9(4) . . ?
C57 C58 C53 121.7(4) . . ?
C57 C58 H58 119.1 . . ?
C53 C58 H58 119.1 . . ?
C54 C59 C60 111.0(3) . . ?
C54 C59 H59A 109.4 . . ?
C60 C59 H59A 109.4 . . ?
C54 C59 H59B 109.4 . . ?
C60 C59 H59B 109.4 . . ?
H59A C59 H59B 108.0 . . ?
C35 C60 C59 113.2(4) . . ?
C35 C60 H60A 108.9 . . ?
C59 C60 H60A 108.9 . . ?
C35 C60 H60B 108.9 . . ?
C59 C60 H60B 108.9 . . ?
H60A C60 H60B 107.8 . . ?

loop_
_geom_bond_atom_site_label_1
_geom_bond_atom_site_label_2
_geom_bond_distance
_geom_bond_site_symmetry_2
_geom_bond_publ_flag
Dy1 O8 2.246(3) . ?
Dy1 O7 2.252(3) . ?
Dy1 O3 2.307(3) . ?
Dy1 O5 2.347(3) . ?
Dy1 O1 2.364(3) . ?
Dy1 O6 2.416(3) . ?
Dy1 O4 2.434(3) . ?
Dy1 O2 2.441(3) . ?
P1 O7 1.504(3) . ?
P1 C27 1.796(4) . ?
P1 C33 1.801(4) . ?
P1 C21 1.803(4) . ?
P2 O8 1.498(3) . ?
P2 C41 1.799(4) . ?
P2 C53 1.798(4) . ?
P2 C47 1.801(4) . ?
O1 C2 1.247(5) . ?
O2 C4 1.252(5) . ?
O3 C7 1.254(6) . ?
O4 C9 1.238(6) . ?
O5 C12 1.235(6) . ?
O6 C14 1.216(6) . ?
C1 F3 1.316(6) . ?
C1 F1 1.329(6) . ?
C1 F2 1.350(5) . ?
C1 C2 1.521(6) . ?
C2 C3 1.384(6) . ?
C3 C4 1.394(6) . ?
C3 H3 0.9500 . ?
C4 C5 1.526(7) . ?
C5 F6 1.292(9) . ?
C5 F6B 1.304(15) . ?
C5 F5 1.308(9) . ?
C5 F5B 1.313(17) . ?
C5 F4 1.364(9) . ?
C5 F4B 1.385(17) . ?
C6 F7 1.324(7) . ?
C6 F9 1.324(7) . ?
C6 F8 1.332(8) . ?
C6 C7 1.527(8) . ?
C7 C8 1.388(8) . ?
C8 C9 1.402(8) . ?
C8 H8 0.9500 . ?
C9 C10 1.524(8) . ?
C10 F10B 1.278(15) . ?
C10 F12 1.306(13) . ?
C10 F10 1.316(14) . ?
C10 F11 1.354(14) . ?
C10 F12B 1.377(16) . ?
C10 F11B 1.381(16) . ?
C11 F13B 1.262(11) . ?
C11 F13 1.273(12) . ?
C11 F15B 1.285(12) . ?
C11 F15 1.349(12) . ?
C11 F14 1.372(12) . ?
C11 F14B 1.397(12) . ?
C11 C12 1.534(6) . ?
C12 C13 1.393(8) . ?
C13 C14 1.404(7) . ?
C13 H13 0.9500 . ?
C14 C15 1.531(8) . ?
C15 F16B 1.211(18) . ?
C15 F17 1.260(17) . ?
C15 F18 1.274(9) . ?
C15 F17B 1.34(3) . ?
C15 F18B 1.441(18) . ?
C15 F16 1.485(12) . ?
C21 C22 1.386(6) . ?
C21 C26 1.394(6) . ?
C22 C23 1.393(7) . ?
C22 H22 0.9500 . ?
C23 C24 1.383(8) . ?
C23 H23 0.9500 . ?
C24 C25 1.383(8) . ?
C24 H24 0.9500 . ?
C25 C26 1.386(7) . ?
C25 H25 0.9500 . ?
C26 H26 0.9500 . ?
C27 C28 1.379(7) . ?
C27 C32 1.400(7) . ?
C28 C29 1.392(7) . ?
C28 H28 0.9500 . ?
C29 C30 1.373(11) . ?
C29 H29 0.9500 . ?
C30 C31 1.381(11) . ?
C30 H30 0.9500 . ?
C31 C32 1.393(8) . ?
C31 H31 0.9500 . ?
C32 H32 0.9500 . ?
C33 C38 1.403(6) . ?
C33 C34 1.407(6) . ?
C34 C35 1.393(6) . ?
C34 H34 0.9500 . ?
C35 C36 1.393(6) . ?
C35 C60 1.520(6) . ?
C36 C37 1.382(7) . ?
C36 H36 0.9500 . ?
C37 C38 1.394(6) . ?
C37 H37 0.9500 . ?
C38 C39 1.523(6) . ?
C39 C40 1.583(7) . ?
C39 H39A 0.9900 . ?
C39 H39B 0.9900 . ?
C40 C57 1.510(6) . ?
C40 H40A 0.9900 . ?
C40 H40B 0.9900 . ?
C41 C46 1.387(6) . ?
C41 C42 1.397(6) . ?
C42 C43 1.385(6) . ?
C42 H42 0.9500 . ?
C43 C44 1.373(7) . ?
C43 H43 0.9500 . ?
C44 C45 1.373(7) . ?
C44 H44 0.9500 . ?
C45 C46 1.383(6) . ?
C45 H45 0.9500 . ?
C46 H46 0.9500 . ?
C47 C48 1.387(6) . ?
C47 C52 1.390(6) . ?
C48 C49 1.379(6) . ?
C48 H48 0.9500 . ?
C49 C50 1.389(8) . ?
C49 H49 0.9500 . ?
C50 C51 1.377(8) . ?
C50 H50 0.9500 . ?
C51 C52 1.391(6) . ?
C51 H51 0.9500 . ?
C52 H52 0.9500 . ?
C53 C58 1.402(6) . ?
C53 C54 1.413(6) . ?
C54 C55 1.399(6) . ?
C54 C59 1.513(6) . ?
C55 C56 1.377(7) . ?
C55 H55 0.9500 . ?
C56 C57 1.392(7) . ?
C56 H56 0.9500 . ?
C57 C58 1.392(6) . ?
C58 H58 0.9500 . ?
C59 C60 1.584(6) . ?
C59 H59A 0.9900 . ?
C59 H59B 0.9900 . ?
C60 H60A 0.9900 . ?
C60 H60B 0.9900 . ?

loop_
_geom_torsion_atom_site_label_1
_geom_torsion_atom_site_label_2
_geom_torsion_atom_site_label_3
_geom_torsion_atom_site_label_4
_geom_torsion
_geom_torsion_site_symmetry_1
_geom_torsion_site_symmetry_2
_geom_torsion_site_symmetry_3
_geom_torsion_site_symmetry_4
_geom_torsion_publ_flag
C41 P2 O8 Dy1 22.8(8) . . . . ?
C53 P2 O8 Dy1 -95.0(7) . . . . ?
C47 P2 O8 Dy1 138.5(7) . . . . ?
C27 P1 O7 Dy1 -175.1(8) . . . . ?
C33 P1 O7 Dy1 -48.8(9) . . . . ?
C21 P1 O7 Dy1 67.7(9) . . . . ?
Dy1 O1 C2 C3 25.6(7) . . . . ?
Dy1 O1 C2 C1 -155.8(3) . . . . ?
F3 C1 C2 O1 -56.0(5) . . . . ?
F1 C1 C2 O1 65.4(5) . . . . ?
F2 C1 C2 O1 -177.4(4) . . . . ?
F3 C1 C2 C3 122.7(5) . . . . ?
F1 C1 C2 C3 -115.9(5) . . . . ?
F2 C1 C2 C3 1.4(6) . . . . ?
O1 C2 C3 C4 -2.2(8) . . . . ?
C1 C2 C3 C4 179.3(4) . . . . ?
Dy1 O2 C4 C3 -13.1(8) . . . . ?
Dy1 O2 C4 C5 169.3(3) . . . . ?
C2 C3 C4 O2 -3.4(9) . . . . ?
C2 C3 C4 C5 174.2(5) . . . . ?
O2 C4 C5 F6 -9.0(9) . . . . ?
C3 C4 C5 F6 173.1(7) . . . . ?
O2 C4 C5 F6B 170.7(11) . . . . ?
C3 C4 C5 F6B -7.2(13) . . . . ?
O2 C4 C5 F5 116.4(6) . . . . ?
C3 C4 C5 F5 -61.5(7) . . . . ?
O2 C4 C5 F5B -62.8(10) . . . . ?
C3 C4 C5 F5B 119.4(10) . . . . ?
O2 C4 C5 F4 -131.4(5) . . . . ?
C3 C4 C5 F4 50.8(7) . . . . ?
O2 C4 C5 F4B 46.5(9) . . . . ?
C3 C4 C5 F4B -131.4(8) . . . . ?
Dy1 O3 C7 C8 -2.3(9) . . . . ?
Dy1 O3 C7 C6 178.2(4) . . . . ?
F7 C6 C7 O3 173.2(5) . . . . ?
F9 C6 C7 O3 -66.0(6) . . . . ?
F8 C6 C7 O3 52.6(7) . . . . ?
F7 C6 C7 C8 -6.3(8) . . . . ?
F9 C6 C7 C8 114.4(6) . . . . ?
F8 C6 C7 C8 -127.0(6) . . . . ?
O3 C7 C8 C9 -4.0(9) . . . . ?
C6 C7 C8 C9 175.5(5) . . . . ?
Dy1 O4 C9 C8 10.3(9) . . . . ?
Dy1 O4 C9 C10 -170.5(4) . . . . ?
C7 C8 C9 O4 -0.5(9) . . . . ?
C7 C8 C9 C10 -179.7(6) . . . . ?
O4 C9 C10 F10B 141.8(10) . . . . ?
C8 C9 C10 F10B -38.9(13) . . . . ?
O4 C9 C10 F12 -174.2(9) . . . . ?
C8 C9 C10 F12 5.1(11) . . . . ?
O4 C9 C10 F10 -49.7(10) . . . . ?
C8 C9 C10 F10 129.6(9) . . . . ?
O4 C9 C10 F11 66.6(9) . . . . ?
C8 C9 C10 F11 -114.1(8) . . . . ?
O4 C9 C10 F12B 10.7(12) . . . . ?
C8 C9 C10 F12B -170.0(10) . . . . ?
O4 C9 C10 F11B -93.6(9) . . . . ?
C8 C9 C10 F11B 85.7(9) . . . . ?
Dy1 O5 C12 C13 -1.5(9) . . . . ?
Dy1 O5 C12 C11 179.7(3) . . . . ?
F13B C11 C12 O5 -47.5(9) . . . . ?
F13 C11 C12 O5 114.6(9) . . . . ?
F15B C11 C12 O5 84.4(8) . . . . ?
F15 C11 C12 O5 -122.7(7) . . . . ?
F14 C11 C12 O5 -11.8(9) . . . . ?
F14B C11 C12 O5 -161.9(6) . . . . ?
F13B C11 C12 C13 133.6(8) . . . . ?
F13 C11 C12 C13 -64.4(10) . . . . ?
F15B C11 C12 C13 -94.6(8) . . . . ?
F15 C11 C12 C13 58.4(8) . . . . ?
F14 C11 C12 C13 169.3(7) . . . . ?
F14B C11 C12 C13 19.1(8) . . . . ?
O5 C12 C13 C14 -2.6(10) . . . . ?
C11 C12 C13 C14 176.2(5) . . . . ?
Dy1 O6 C14 C13 2.1(10) . . . . ?
Dy1 O6 C14 C15 -178.1(5) . . . . ?
C12 C13 C14 O6 2.2(10) . . . . ?
C12 C13 C14 C15 -177.6(6) . . . . ?
O6 C14 C15 F16B 152.2(12) . . . . ?
C13 C14 C15 F16B -28.0(14) . . . . ?
O6 C14 C15 F17 4.5(13) . . . . ?
C13 C14 C15 F17 -175.7(10) . . . . ?
O6 C14 C15 F18 -139.8(8) . . . . ?
C13 C14 C15 F18 40.0(11) . . . . ?
O6 C14 C15 F17B 20.0(17) . . . . ?
C13 C14 C15 F17B -160.2(16) . . . . ?
O6 C14 C15 F18B -90.6(9) . . . . ?
C13 C14 C15 F18B 89.3(9) . . . . ?
O6 C14 C15 F16 111.9(6) . . . . ?
C13 C14 C15 F16 -68.3(7) . . . . ?
O7 P1 C21 C22 25.1(4) . . . . ?
C27 P1 C21 C22 -93.3(4) . . . . ?
C33 P1 C21 C22 147.4(4) . . . . ?
O7 P1 C21 C26 -154.5(4) . . . . ?
C27 P1 C21 C26 87.1(4) . . . . ?
C33 P1 C21 C26 -32.2(4) . . . . ?
C26 C21 C22 C23 -0.6(7) . . . . ?
P1 C21 C22 C23 179.7(4) . . . . ?
C21 C22 C23 C24 -0.8(8) . . . . ?
C22 C23 C24 C25 1.1(9) . . . . ?
C23 C24 C25 C26 0.1(9) . . . . ?
C24 C25 C26 C21 -1.6(8) . . . . ?
C22 C21 C26 C25 1.9(7) . . . . ?
P1 C21 C26 C25 -178.5(4) . . . . ?
O7 P1 C27 C28 -159.5(4) . . . . ?
C33 P1 C27 C28 73.7(4) . . . . ?
C21 P1 C27 C28 -39.6(4) . . . . ?
O7 P1 C27 C32 20.4(4) . . . . ?
C33 P1 C27 C32 -106.3(4) . . . . ?
C21 P1 C27 C32 140.3(4) . . . . ?
C32 C27 C28 C29 1.7(7) . . . . ?
P1 C27 C28 C29 -178.4(4) . . . . ?
C27 C28 C29 C30 -0.5(8) . . . . ?
C28 C29 C30 C31 -0.6(9) . . . . ?
C29 C30 C31 C32 0.5(10) . . . . ?
C30 C31 C32 C27 0.6(9) . . . . ?
C28 C27 C32 C31 -1.8(8) . . . . ?
P1 C27 C32 C31 178.3(4) . . . . ?
O7 P1 C33 C38 -132.7(4) . . . . ?
C27 P1 C33 C38 -8.5(4) . . . . ?
C21 P1 C33 C38 106.7(4) . . . . ?
O7 P1 C33 C34 49.8(3) . . . . ?
C27 P1 C33 C34 174.0(3) . . . . ?
C21 P1 C33 C34 -70.8(3) . . . . ?
C38 C33 C34 C35 -3.0(6) . . . . ?
P1 C33 C34 C35 174.8(3) . . . . ?
C33 C34 C35 C36 -14.6(6) . . . . ?
C33 C34 C35 C60 156.5(4) . . . . ?
C34 C35 C36 C37 16.9(6) . . . . ?
C60 C35 C36 C37 -154.1(4) . . . . ?
C35 C36 C37 C38 -1.6(7) . . . . ?
C36 C37 C38 C33 -16.0(6) . . . . ?
C36 C37 C38 C39 149.2(4) . . . . ?
C34 C33 C38 C37 18.0(6) . . . . ?
P1 C33 C38 C37 -159.4(3) . . . . ?
C34 C33 C38 C39 -145.8(4) . . . . ?
P1 C33 C38 C39 36.8(6) . . . . ?
C37 C38 C39 C40 -96.5(5) . . . . ?
C33 C38 C39 C40 67.2(6) . . . . ?
C38 C39 C40 C57 24.8(6) . . . . ?
O8 P2 C41 C46 -143.2(4) . . . . ?
C53 P2 C41 C46 -20.7(4) . . . . ?
C47 P2 C41 C46 99.7(4) . . . . ?
O8 P2 C41 C42 39.3(4) . . . . ?
C53 P2 C41 C42 161.8(3) . . . . ?
C47 P2 C41 C42 -77.8(4) . . . . ?
C46 C41 C42 C43 -0.6(7) . . . . ?
P2 C41 C42 C43 176.9(4) . . . . ?
C41 C42 C43 C44 0.0(8) . . . . ?
C42 C43 C44 C45 0.3(9) . . . . ?
C43 C44 C45 C46 0.0(9) . . . . ?
C44 C45 C46 C41 -0.7(8) . . . . ?
C42 C41 C46 C45 1.0(7) . . . . ?
P2 C41 C46 C45 -176.5(4) . . . . ?
O8 P2 C47 C48 -155.4(3) . . . . ?
C41 P2 C47 C48 -35.3(4) . . . . ?
C53 P2 C47 C48 78.8(4) . . . . ?
O8 P2 C47 C52 20.5(4) . . . . ?
C41 P2 C47 C52 140.7(3) . . . . ?
C53 P2 C47 C52 -105.3(3) . . . . ?
C52 C47 C48 C49 1.1(7) . . . . ?
P2 C47 C48 C49 176.9(4) . . . . ?
C47 C48 C49 C50 0.2(7) . . . . ?
C48 C49 C50 C51 -0.9(8) . . . . ?
C49 C50 C51 C52 0.4(8) . . . . ?
C48 C47 C52 C51 -1.6(6) . . . . ?
P2 C47 C52 C51 -177.6(4) . . . . ?
C50 C51 C52 C47 0.9(7) . . . . ?
O8 P2 C53 C58 55.7(3) . . . . ?
C41 P2 C53 C58 -66.6(3) . . . . ?
C47 P2 C53 C58 178.9(3) . . . . ?
O8 P2 C53 C54 -122.3(4) . . . . ?
C41 P2 C53 C54 115.4(4) . . . . ?
C47 P2 C53 C54 0.9(4) . . . . ?
C58 C53 C54 C55 17.3(6) . . . . ?
P2 C53 C54 C55 -164.8(3) . . . . ?
C58 C53 C54 C59 -145.9(4) . . . . ?
P2 C53 C54 C59 31.9(6) . . . . ?
C53 C54 C55 C56 -15.8(6) . . . . ?
C59 C54 C55 C56 148.5(4) . . . . ?
C54 C55 C56 C57 -0.7(7) . . . . ?
C55 C56 C57 C58 15.5(6) . . . . ?
C55 C56 C57 C40 -154.4(4) . . . . ?
C39 C40 C57 C56 66.5(6) . . . . ?
C39 C40 C57 C58 -103.0(5) . . . . ?
C56 C57 C58 C53 -13.6(6) . . . . ?
C40 C57 C58 C53 156.5(4) . . . . ?
C54 C53 C58 C57 -3.0(6) . . . . ?
P2 C53 C58 C57 178.9(3) . . . . ?
C55 C54 C59 C60 -97.9(5) . . . . ?
C53 C54 C59 C60 65.0(5) . . . . ?
C34 C35 C60 C59 -105.3(5) . . . . ?
C36 C35 C60 C59 65.4(5) . . . . ?
C54 C59 C60 C35 24.4(5) . . . . ?
